data_1503689
loop_
_publ_author_name
'Yu, Yong-Ming'
'Yang, Jun-Shan'
'Peng, Chao-Zhong'
'Caer, Valerie'
'Cong, Pu-Zhu'
'Zou, Zhong-Mei'
'Lu, Yang'
'Yang, Shi-Ying'
'Gu, Yu-Cheng'

_publ_section_title
;
 Lactones from Angiopteris caudatiformis.
;
_journal_issue 5
_journal_name_full 'Journal of natural products'
_journal_page_first 921
_journal_page_last 924
_journal_paper_doi 10.1021/np900027m
_journal_volume 72
_journal_year 2009
_chemical_absolute_configuration unknown
_chemical_formula_moiety 'C12 H18 N0 O7'
_chemical_formula_sum 'C12 H18 N0 O7'
_chemical_formula_weight 274.26
_chemical_name_systematic
; 
 ? 
;
_space_group_IT_number 19
_symmetry_cell_setting orthorhombic
_symmetry_space_group_name_Hall 'P 2ac 2ab'
_symmetry_space_group_name_H-M 'P 21 21 21'
_atom_sites_solution_hydrogens geom
_atom_sites_solution_primary direct
_atom_sites_solution_secondary difmap
_audit_creation_method SHELXL-97
_cell_angle_alpha 90.00
_cell_angle_beta 90.00
_cell_angle_gamma 90.00
_cell_formula_units_Z 4
_cell_length_a 5.481(1)
_cell_length_b 9.784(1)
_cell_length_c 24.207(1)
_cell_measurement_reflns_used 2726
_cell_measurement_temperature 296(2)
_cell_measurement_theta_max 27.65
_cell_measurement_theta_min 2.25
_cell_volume 1298.1(3)
_computing_cell_refinement 'SCALE(Otwinowski & Minor,1996)'
_computing_data_collection 'DENZO(Otwinowski & Minor,1996)'
_computing_data_reduction 'SCALE(Otwinowski & Minor,1996)'
_computing_molecular_graphics 'ORTEPII(Johnson,1976) and PLUTON(Spek,1990)'
_computing_publication_material 'SHELXL97(Sheldrick, 1997)'
_computing_structure_refinement 'SHELXL-97 (Sheldrick, 1997)'
_computing_structure_solution 'SHELXS-97 (Sheldrick, 1990)'
_diffrn_ambient_temperature 296(2)
_diffrn_detector_area_resol_mean 0
_diffrn_measured_fraction_theta_full 0.997
_diffrn_measured_fraction_theta_max 0.997
_diffrn_measurement_device_type 'mac dip 2030b'
_diffrn_measurement_method '\w scans'
_diffrn_radiation_monochromator graphite
_diffrn_radiation_source 'ROTATING ANODE'
_diffrn_radiation_type MoK\a
_diffrn_radiation_wavelength 0.71073
_diffrn_reflns_av_R_equivalents 0.0148
_diffrn_reflns_av_sigmaI/netI 0.0183
_diffrn_reflns_limit_h_max 7
_diffrn_reflns_limit_h_min -4
_diffrn_reflns_limit_k_max 11
_diffrn_reflns_limit_k_min -12
_diffrn_reflns_limit_l_max 31
_diffrn_reflns_limit_l_min -25
_diffrn_reflns_number 7255
_diffrn_reflns_theta_full 27.65
_diffrn_reflns_theta_max 27.65
_diffrn_reflns_theta_min 2.25
_diffrn_standards_decay_% 0
_diffrn_standards_interval_count 0
_diffrn_standards_interval_time 0
_diffrn_standards_number 0
_exptl_absorpt_coefficient_mu 0.116
_exptl_absorpt_correction_T_max 0.9885
_exptl_absorpt_correction_T_min 0.9772
_exptl_absorpt_correction_type none
_exptl_crystal_colour COLORLESS
_exptl_crystal_density_diffrn 1.404
_exptl_crystal_density_method 'not measured'
_exptl_crystal_description BLOCK
_exptl_crystal_F_000 584
_exptl_crystal_size_max 0.20
_exptl_crystal_size_mid 0.20
_exptl_crystal_size_min 0.10
_refine_diff_density_max 0.175
_refine_diff_density_min -0.175
_refine_diff_density_rms 0.040
_refine_ls_abs_structure_details 'Flack H D (1983), Acta Cryst. A39, 876-881'
_refine_ls_abs_structure_Flack -0.2(9)
_refine_ls_extinction_method none
_refine_ls_goodness_of_fit_ref 1.090
_refine_ls_hydrogen_treatment constr
_refine_ls_matrix_type full
_refine_ls_number_parameters 174
_refine_ls_number_reflns 2974
_refine_ls_number_restraints 0
_refine_ls_restrained_S_all 1.090
_refine_ls_R_factor_all 0.0390
_refine_ls_R_factor_gt 0.0347
_refine_ls_shift/su_max 0.002
_refine_ls_shift/su_mean 0.000
_refine_ls_structure_factor_coef Fsqd
_refine_ls_weighting_details 'calc w=1/[\s^2^(Fo^2^)+(0.0534P)^2^+0.1216P] where P=(Fo^2^+2Fc^2^)/3'
_refine_ls_weighting_scheme calc
_refine_ls_wR_factor_gt 0.0933
_refine_ls_wR_factor_ref 0.0965
_reflns_number_gt 2726
_reflns_number_total 2974
_reflns_threshold_expression >2sigma(I)
_cod_data_source_file np900027m_si_002.cif
_cod_data_source_block a
_cod_original_cell_volume 1298.0(1)
_cod_database_code 1503689

loop_
_symmetry_equiv_pos_as_xyz
'x, y, z'
'-x+1/2, -y, z+1/2'
'-x, y+1/2, -z+1/2'
'x+1/2, -y+1/2, -z'

loop_
_atom_site_label
_atom_site_type_symbol
_atom_site_fract_x
_atom_site_fract_y
_atom_site_fract_z
_atom_site_U_iso_or_equiv
_atom_site_adp_type
_atom_site_occupancy
_atom_site_symmetry_multiplicity
_atom_site_calc_flag
_atom_site_refinement_flags
O1' O 0.3215(2) 0.42058(11) 0.19378(4) 0.0479(3) Uani 1 1 d .
O2' O 0.3436(3) 0.64579(12) 0.18818(6) 0.0619(3) Uani 1 1 d .
O3' O 0.1548(2) 0.15585(12) 0.20619(5) 0.0550(3) Uani 1 1 d .
H3'A H 0.1204 0.0743 0.2053 0.083 Uiso 1 1 calc R
O1 O 0.3967(3) 0.58755(15) 0.03534(6) 0.0706(4) Uani 1 1 d .
O2 O 0.2644(3) 0.77279(16) 0.07535(8) 0.0822(5) Uani 1 1 d .
O3 O 0.6170(2) 0.35372(10) 0.09443(4) 0.0461(3) Uani 1 1 d .
C2 C 0.4318(3) 0.69548(18) 0.06833(8) 0.0564(4) Uani 1 1 d .
C3 C 0.6776(3) 0.70925(16) 0.09309(8) 0.0537(4) Uani 1 1 d .
H3A H 0.6667 0.7684 0.1252 0.064 Uiso 1 1 calc R
H3B H 0.7846 0.7531 0.0665 0.064 Uiso 1 1 calc R
C4 C 0.7914(3) 0.57315(15) 0.11062(7) 0.0459(3) Uani 1 1 d .
H4A H 0.9678 0.5871 0.1142 0.055 Uiso 1 1 calc R
C5 C 0.7504(3) 0.46009(15) 0.06752(6) 0.0492(4) Uani 1 1 d .
H5A H 0.9087 0.4244 0.0554 0.059 Uiso 1 1 calc R
C6 C 0.6105(5) 0.5102(2) 0.01810(7) 0.0690(5) Uani 1 1 d .
H6A H 0.7171 0.5719 -0.0028 0.083 Uiso 1 1 calc R
C7 C 0.5240(8) 0.4012(3) -0.02046(10) 0.1218(13) Uani 1 1 d .
H7A H 0.4392 0.4424 -0.0509 0.183 Uiso 1 1 calc R
H7B H 0.4158 0.3406 -0.0012 0.183 Uiso 1 1 calc R
H7C H 0.6616 0.3506 -0.0341 0.183 Uiso 1 1 calc R
C2' C 0.4818(3) 0.30289(15) 0.18687(6) 0.0409(3) Uani 1 1 d .
H2'A H 0.5486 0.2781 0.2231 0.049 Uiso 1 1 calc R
C3' C 0.6872(3) 0.35622(14) 0.15117(6) 0.0412(3) Uani 1 1 d .
H3'B H 0.8420 0.3090 0.1579 0.049 Uiso 1 1 calc R
C4' C 0.6998(3) 0.50747(15) 0.16432(6) 0.0428(3) Uani 1 1 d .
H4'A H 0.8147 0.5244 0.1946 0.051 Uiso 1 1 calc R
C5' C 0.4415(3) 0.53708(15) 0.18250(6) 0.0434(3) Uani 1 1 d .
C6' C 0.3361(3) 0.18468(15) 0.16537(6) 0.0433(3) Uani 1 1 d .
H6'A H 0.2555 0.2116 0.1309 0.052 Uiso 1 1 calc R
C7' C 0.4985(4) 0.06251(18) 0.15440(10) 0.0672(5) Uani 1 1 d .
H7'A H 0.4018 -0.0114 0.1402 0.101 Uiso 1 1 calc R
H7'B H 0.5755 0.0346 0.1882 0.101 Uiso 1 1 calc R
H7'C H 0.6210 0.0868 0.1278 0.101 Uiso 1 1 calc R
O1W O 0.0195(3) 0.87514(14) 0.20690(6) 0.0707(4) Uani 1 1 d .
H1OW H 0.1007 0.8152 0.1893 0.106 Uiso 1 1 d R
H2OW H -0.0595 0.8275 0.2302 0.106 Uiso 1 1 d R

loop_
_atom_site_aniso_label
_atom_site_aniso_U_11
_atom_site_aniso_U_22
_atom_site_aniso_U_33
_atom_site_aniso_U_23
_atom_site_aniso_U_13
_atom_site_aniso_U_12
O1' 0.0448(6) 0.0512(6) 0.0476(6) -0.0047(4) 0.0088(5) 0.0065(5)
O2' 0.0673(8) 0.0513(6) 0.0671(7) -0.0130(6) 0.0030(6) 0.0161(6)
O3' 0.0506(6) 0.0522(6) 0.0623(7) 0.0051(5) 0.0163(5) -0.0005(5)
O1 0.0673(8) 0.0716(8) 0.0728(8) 0.0228(7) -0.0253(7) -0.0112(7)
O2 0.0543(7) 0.0705(9) 0.1218(13) 0.0404(8) -0.0082(8) 0.0129(7)
O3 0.0616(7) 0.0387(5) 0.0380(5) 0.0022(4) 0.0101(5) -0.0030(5)
C2 0.0487(8) 0.0442(8) 0.0762(11) 0.0276(8) -0.0083(8) -0.0027(7)
C3 0.0460(8) 0.0378(7) 0.0772(11) 0.0093(7) -0.0028(8) -0.0035(7)
C4 0.0324(6) 0.0430(7) 0.0623(9) 0.0070(6) -0.0024(6) -0.0006(6)
C5 0.0541(8) 0.0415(7) 0.0519(8) 0.0068(6) 0.0162(7) 0.0011(7)
C6 0.0982(16) 0.0645(10) 0.0442(9) 0.0109(8) 0.0014(9) -0.0134(11)
C7 0.211(4) 0.1020(19) 0.0527(12) -0.0069(12) -0.0247(18) -0.024(3)
C2' 0.0415(7) 0.0463(7) 0.0347(6) 0.0074(6) -0.0011(6) 0.0073(6)
C3' 0.0359(7) 0.0419(7) 0.0458(7) 0.0089(6) 0.0008(6) 0.0110(6)
C4' 0.0379(7) 0.0460(7) 0.0447(7) 0.0012(6) -0.0111(6) 0.0013(6)
C5' 0.0462(8) 0.0477(7) 0.0362(7) -0.0065(6) -0.0034(6) 0.0067(6)
C6' 0.0439(7) 0.0457(7) 0.0403(7) 0.0058(6) 0.0048(6) 0.0043(6)
C7' 0.0680(12) 0.0457(9) 0.0878(13) 0.0023(9) 0.0256(10) 0.0064(8)
O1W 0.0698(8) 0.0533(7) 0.0889(10) 0.0038(6) 0.0290(7) 0.0076(6)

loop_
_atom_type_symbol
_atom_type_description
_atom_type_scat_dispersion_real
_atom_type_scat_dispersion_imag
_atom_type_scat_source
C C 0.0033 0.0016 'International Tables Vol C Tables 4.2.6.8 and 6.1.1.4'
H H 0.0000 0.0000 'International Tables Vol C Tables 4.2.6.8 and 6.1.1.4'
N N 0.0061 0.0033 'International Tables Vol C Tables 4.2.6.8 and 6.1.1.4'
O O 0.0106 0.0060 'International Tables Vol C Tables 4.2.6.8 and 6.1.1.4'

loop_
_geom_angle_atom_site_label_1
_geom_angle_atom_site_label_2
_geom_angle_atom_site_label_3
_geom_angle
C5' O1' C2' 110.58(11)
C6' O3' H3'A 109.5
C2 O1 C6 117.75(15)
C3' O3 C5 106.77(11)
O2 C2 O1 118.15(17)
O2 C2 C3 125.48(19)
O1 C2 C3 116.38(16)
C2 C3 C4 113.82(13)
C2 C3 H3A 108.8
C4 C3 H3A 108.8
C2 C3 H3B 108.8
C4 C3 H3B 108.8
H3A C3 H3B 107.7
C3 C4 C4' 117.77(14)
C3 C4 C5 112.24(13)
C4' C4 C5 103.05(12)
C3 C4 H4A 107.8
C4' C4 H4A 107.8
C5 C4 H4A 107.8
O3 C5 C6 109.84(15)
O3 C5 C4 106.83(11)
C6 C5 C4 112.33(14)
O3 C5 H5A 109.3
C6 C5 H5A 109.3
C4 C5 H5A 109.3
O1 C6 C7 107.1(2)
O1 C6 C5 110.61(15)
C7 C6 C5 115.2(2)
O1 C6 H6A 107.9
C7 C6 H6A 107.9
C5 C6 H6A 107.9
C6 C7 H7A 109.5
C6 C7 H7B 109.5
H7A C7 H7B 109.5
C6 C7 H7C 109.5
H7A C7 H7C 109.5
H7B C7 H7C 109.5
O1' C2' C6' 109.15(11)
O1' C2' C3' 103.98(11)
C6' C2' C3' 117.67(12)
O1' C2' H2'A 108.6
C6' C2' H2'A 108.6
C3' C2' H2'A 108.6
O3 C3' C2' 110.11(12)
O3 C3' C4' 103.38(10)
C2' C3' C4' 104.53(12)
O3 C3' H3'B 112.7
C2' C3' H3'B 112.7
C4' C3' H3'B 112.7
C5' C4' C3' 101.87(12)
C5' C4' C4 118.23(12)
C3' C4' C4 104.23(12)
C5' C4' H4'A 110.6
C3' C4' H4'A 110.6
C4 C4' H4'A 110.6
O2' C5' O1' 120.66(14)
O2' C5' C4' 128.52(16)
O1' C5' C4' 110.80(12)
O3' C6' C2' 106.42(12)
O3' C6' C7' 111.97(13)
C2' C6' C7' 110.93(14)
O3' C6' H6'A 109.2
C2' C6' H6'A 109.2
C7' C6' H6'A 109.2
C6' C7' H7'A 109.5
C6' C7' H7'B 109.5
H7'A C7' H7'B 109.5
C6' C7' H7'C 109.5
H7'A C7' H7'C 109.5
H7'B C7' H7'C 109.5
H1OW O1W H2OW 102.8

loop_
_geom_bond_atom_site_label_1
_geom_bond_atom_site_label_2
_geom_bond_distance
O1' C5' 1.3439(19)
O1' C2' 1.4582(17)
O2' C5' 1.1992(18)
O3' C6' 1.4294(18)
O3' H3'A 0.8200
O1 C2 1.338(3)
O1 C6 1.456(3)
O2 C2 1.201(2)
O3 C3' 1.4265(18)
O3 C5 1.4289(17)
C2 C3 1.481(2)
C3 C4 1.530(2)
C3 H3A 0.9700
C3 H3B 0.9700
C4 C4' 1.535(2)
C4 C5 1.537(2)
C4 H4A 0.9800
C5 C6 1.503(3)
C5 H5A 0.9800
C6 C7 1.494(3)
C6 H6A 0.9800
C7 H7A 0.9600
C7 H7B 0.9600
C7 H7C 0.9600
C2' C6' 1.499(2)
C2' C3' 1.512(2)
C2' H2'A 0.9800
C3' C4' 1.515(2)
C3' H3'B 0.9800
C4' C5' 1.511(2)
C4' H4'A 0.9800
C6' C7' 1.513(2)
C6' H6'A 0.9800
C7' H7'A 0.9600
C7' H7'B 0.9600
C7' H7'C 0.9600
O1W H1OW 0.8501
O1W H2OW 0.8499

loop_
_geom_hbond_atom_site_label_D
_geom_hbond_atom_site_label_H
_geom_hbond_atom_site_label_A
_geom_hbond_distance_DH
_geom_hbond_distance_HA
_geom_hbond_distance_DA
_geom_hbond_angle_DHA
_geom_hbond_site_symmetry_A
O3' H3'A O1W 0.82 2.03 2.8448(17) 176.3 1_545
O1W H1OW O2' 0.85 2.13 2.8975(17) 150.7 .
O1W H2OW O3' 0.85 2.34 3.1531(18) 160.8 3
